data_4506263
loop_
_publ_author_name
'Li, Xinfa'
'Huang, Yuanbiao'
'Cao, Rong'

_publ_section_title
;
 Three-Dimensional Pillared-Layer 3d-4f Heterometallic Coordination
 Polymers With or Without Halides
;
_journal_issue 7
_journal_name_full 'Crystal Growth &amp; Design'
_journal_page_first 3549
_journal_paper_doi 10.1021/cg300362d
_journal_volume 12
_journal_year 2012
_chemical_formula_moiety 'C33 H23 Cl Cu2 N4 Nd2 O16, H4 O2'
_chemical_formula_sum 'C33 H27 Cl Cu2 N4 Nd2 O18'
_chemical_formula_weight 1218.60
_chemical_name_systematic
; 
 ? 
;
_space_group_IT_number 15
_symmetry_cell_setting monoclinic
_symmetry_space_group_name_Hall '-C 2yc'
_symmetry_space_group_name_H-M 'C 1 2/c 1'
_atom_sites_solution_hydrogens geom
_atom_sites_solution_primary direct
_atom_sites_solution_secondary difmap
_audit_creation_method SHELXL-97
_cell_angle_alpha 90.00
_cell_angle_beta 108.327(2)
_cell_angle_gamma 90.00
_cell_formula_units_Z 8
_cell_length_a 15.1392(3)
_cell_length_b 31.4410(6)
_cell_length_c 16.7589(4)
_cell_measurement_reflns_used 5865
_cell_measurement_temperature 293(2)
_cell_measurement_theta_max 29.1535
_cell_measurement_theta_min 2.4004
_cell_volume 7572.5(3)
_computing_cell_refinement
;
CrysAlisPro, Agilent Technologies,
Version 1.171.34.49 (release 20-01-2011 CrysAlis171 .NET)
(compiled Jan 20 2011,15:58:25)
;
_computing_data_collection
;
CrysAlisPro, Agilent Technologies,
Version 1.171.34.49 (release 20-01-2011 CrysAlis171 .NET)
(compiled Jan 20 2011,15:58:25)
;
_computing_data_reduction
;
CrysAlisPro, Agilent Technologies,
Version 1.171.34.49 (release 20-01-2011 CrysAlis171 .NET)
(compiled Jan 20 2011,15:58:25)
;
_computing_molecular_graphics 'Bruker SHELXTL'
_computing_publication_material 'Bruker SHELXTL'
_computing_structure_refinement 'SHELXL-97 (Sheldrick, 1997)'
_computing_structure_solution 'SHELXS-97 (Sheldrick, 1990)'
_diffrn_ambient_temperature 293(2)
_diffrn_detector_area_resol_mean 16.2083
_diffrn_measured_fraction_theta_full 0.992
_diffrn_measured_fraction_theta_max 0.992
_diffrn_measurement_device_type 'Xcalibur, Eos'
_diffrn_measurement_method '\w scans'
_diffrn_radiation_monochromator graphite
_diffrn_radiation_source 'fine-focus sealed tube'
_diffrn_radiation_type MoK\a
_diffrn_radiation_wavelength 0.71073
_diffrn_reflns_av_R_equivalents 0.0232
_diffrn_reflns_av_sigmaI/netI 0.0355
_diffrn_reflns_limit_h_max 14
_diffrn_reflns_limit_h_min -19
_diffrn_reflns_limit_k_max 39
_diffrn_reflns_limit_k_min -25
_diffrn_reflns_limit_l_max 20
_diffrn_reflns_limit_l_min -21
_diffrn_reflns_number 16148
_diffrn_reflns_theta_full 26.65
_diffrn_reflns_theta_max 26.65
_diffrn_reflns_theta_min 2.41
_diffrn_standards_interval_count none
_diffrn_standards_interval_time none
_exptl_absorpt_coefficient_mu 3.961
_exptl_absorpt_correction_T_max 0.4649
_exptl_absorpt_correction_T_min 0.2422
_exptl_absorpt_correction_type multi-scan
_exptl_absorpt_process_details
;
CrysAlisPro, Agilent Technologies,
Version 1.171.34.49. 
Empirical absorption correction using spherical harmonics,
 implemented in SCALE3 ABSPACK scaling algorithm.
;
_exptl_crystal_colour 'light yellow to green'
_exptl_crystal_density_diffrn 2.138
_exptl_crystal_density_method 'not measured'
_exptl_crystal_description block-shaped
_exptl_crystal_F_000 4736
_exptl_crystal_size_max 0.50
_exptl_crystal_size_mid 0.30
_exptl_crystal_size_min 0.20
_refine_diff_density_max 1.696
_refine_diff_density_min -1.207
_refine_diff_density_rms 0.233
_refine_ls_extinction_method none
_refine_ls_goodness_of_fit_ref 1.047
_refine_ls_hydrogen_treatment constr
_refine_ls_matrix_type full
_refine_ls_number_parameters 541
_refine_ls_number_reflns 7916
_refine_ls_number_restraints 18
_refine_ls_restrained_S_all 1.049
_refine_ls_R_factor_all 0.0408
_refine_ls_R_factor_gt 0.0310
_refine_ls_shift/su_max 0.001
_refine_ls_shift/su_mean 0.000
_refine_ls_structure_factor_coef Fsqd
_refine_ls_weighting_details 'calc w=1/[\s^2^(Fo^2^)+(0.0530P)^2^+40.0000P] where P=(Fo^2^+2Fc^2^)/3'
_refine_ls_weighting_scheme calc
_refine_ls_wR_factor_gt 0.0948
_refine_ls_wR_factor_ref 0.1035
_reflns_number_gt 6621
_reflns_number_total 7916
_reflns_threshold_expression >2sigma(I)
_cod_data_source_file cg300362d_si_002.cif
_cod_data_source_block I-D
_cod_depositor_comments
;
The following automatic conversions were performed:

'_symmetry_cell_setting' value 'Monoclinic' changed to 'monoclinic'
according to /home/saulius/struct/CIF-dictionaries/cif_core.dic
dictionary named 'cif_core.dic' version 2.4.1 from 2010-06-29.

Automatic conversion script
Id: cif_fix_values 1891 2012-01-12 08:04:46Z andrius 
;
_cod_original_sg_symbol_Hall '-C 2yc '
_cod_original_sg_symbol_H-M 'C 2/c'
_cod_database_code 4506263

loop_
_symmetry_equiv_pos_as_xyz
'x, y, z'
'-x, y, -z+1/2'
'x+1/2, y+1/2, z'
'-x+1/2, y+1/2, -z+1/2'
'-x, -y, -z'
'x, -y, z-1/2'
'-x+1/2, -y+1/2, -z'
'x+1/2, -y+1/2, z-1/2'

loop_
_atom_site_label
_atom_site_type_symbol
_atom_site_fract_x
_atom_site_fract_y
_atom_site_fract_z
_atom_site_U_iso_or_equiv
_atom_site_adp_type
_atom_site_occupancy
_atom_site_symmetry_multiplicity
_atom_site_calc_flag
_atom_site_refinement_flags
Nd1 Nd 0.146854(15) 0.266841(7) 0.143098(14) 0.01087(8) Uani 1 1 d .
Nd2 Nd 0.358671(15) 0.238823(7) 0.364357(14) 0.01060(8) Uani 1 1 d .
Cu1 Cu 0.34913(7) 0.50458(2) 0.47478(7) 0.0534(3) Uani 1 1 d .
Cu2 Cu 0.32947(8) 0.01524(2) -0.01503(5) 0.0557(3) Uani 1 1 d .
Cl1 Cl 0.17978(16) 0.00854(6) -0.11884(13) 0.0632(6) Uani 1 1 d .
O1 O 0.3167(2) 0.28063(10) 0.2362(2) 0.0167(7) Uani 1 1 d .
O2 O 0.2627(2) 0.32379(12) 0.1296(2) 0.0262(8) Uani 1 1 d .
O3 O 0.4968(2) 0.24607(10) 0.3152(2) 0.0199(7) Uani 1 1 d .
O4 O 0.1857(2) 0.22628(10) 0.2733(2) 0.0171(7) Uani 1 1 d .
O5 O 0.2370(2) 0.18339(11) 0.3805(2) 0.0215(7) Uani 1 1 d .
O6 O 0.0046(2) 0.26284(10) 0.1854(2) 0.0191(7) Uani 1 1 d .
O7 O 0.1633(2) 0.32250(10) 0.2570(2) 0.0209(7) Uani 1 1 d .
O8 O 0.2490(2) 0.29538(10) 0.3815(2) 0.0222(7) Uani 1 1 d .
O9 O 0.2570(3) 0.21013(11) 0.1316(2) 0.0244(8) Uani 1 1 d .
O10 O 0.3423(2) 0.18272(10) 0.2552(2) 0.0207(7) Uani 1 1 d .
O11 O 0.0521(2) 0.32465(10) 0.0708(2) 0.0230(8) Uani 1 1 d .
O12 O -0.0287(2) 0.31147(10) -0.0620(2) 0.0202(7) Uani 1 1 d .
O13 O 0.4507(3) 0.29898(11) 0.4361(2) 0.0264(8) Uani 1 1 d .
O14 O 0.5424(3) 0.28747(11) 0.5665(2) 0.0260(8) Uani 1 1 d .
O15 O 0.1511(3) 0.26205(11) -0.0100(2) 0.0261(8) Uani 1 1 d .
H15C H 0.1901 0.2792 -0.0194 0.039 Uiso 1 1 d R
H15B H 0.0979 0.2656 -0.0461 0.039 Uiso 1 1 d R
O16 O 0.3560(3) 0.23674(12) 0.5155(2) 0.0273(8) Uani 1 1 d .
H16C H 0.4091 0.2313 0.5505 0.041 Uiso 1 1 d R
H16B H 0.3157 0.2195 0.5222 0.041 Uiso 1 1 d R
N1 N 0.2979(4) 0.45049(14) 0.4295(3) 0.0392(13) Uani 1 1 d .
N2 N 0.3375(4) 0.06769(14) 0.0475(3) 0.0382(13) Uani 1 1 d .
N3 N -0.1057(4) 0.46240(14) -0.0210(3) 0.0412(13) Uani 1 1 d .
N4 N 0.5894(4) 0.44175(14) 0.5255(3) 0.0345(12) Uani 1 1 d .
C1 C 0.3270(3) 0.31232(14) 0.1925(3) 0.0143(9) Uani 1 1 d .
C2 C 0.5000 0.26403(19) 0.2500 0.0153(13) Uani 1 2 d S
C3 C 0.5000 0.31229(19) 0.2500 0.0132(12) Uani 1 2 d S
C4 C 0.4168(3) 0.33548(14) 0.2202(3) 0.0152(9) Uani 1 1 d .
C5 C 0.4175(3) 0.37982(15) 0.2182(3) 0.0187(10) Uani 1 1 d .
H5A H 0.3622 0.3947 0.1954 0.022 Uiso 1 1 calc R
C6 C 0.5000 0.4016(2) 0.2500 0.0210(15) Uani 1 2 d S
H6A H 0.5000 0.4312 0.2500 0.025 Uiso 1 2 calc SR
C7 C 0.1734(3) 0.19525(13) 0.3172(3) 0.0140(9) Uani 1 1 d .
C8 C 0.0000 0.24439(19) 0.2500 0.0139(13) Uani 1 2 d S
C9 C 0.0000 0.19593(19) 0.2500 0.0139(12) Uani 1 2 d S
C10 C 0.0825(3) 0.17283(14) 0.2869(3) 0.0157(9) Uani 1 1 d .
C11 C 0.0807(3) 0.12861(15) 0.2892(3) 0.0218(10) Uani 1 1 d .
H11A H 0.1346 0.1137 0.3175 0.026 Uiso 1 1 calc R
C12 C 0.0000 0.1067(2) 0.2500 0.0248(16) Uani 1 2 d S
H12A H 0.0000 0.0771 0.2500 0.030 Uiso 1 2 calc SR
C13 C 0.2139(3) 0.32529(14) 0.3327(3) 0.0174(10) Uani 1 1 d .
C14 C 0.2384(3) 0.36976(14) 0.3669(3) 0.0203(10) Uani 1 1 d .
C15 C 0.2340(4) 0.40381(17) 0.3135(3) 0.0329(13) Uani 1 1 d .
H15A H 0.2098 0.4002 0.2556 0.039 Uiso 1 1 calc R
C16 C 0.2654(5) 0.44279(18) 0.3462(4) 0.0413(16) Uani 1 1 d .
H16A H 0.2643 0.4650 0.3094 0.050 Uiso 1 1 calc R
C17 C 0.2988(5) 0.41755(18) 0.4811(4) 0.0384(15) Uani 1 1 d .
H17A H 0.3192 0.4224 0.5388 0.046 Uiso 1 1 calc R
C18 C 0.2712(4) 0.37720(16) 0.4530(3) 0.0295(12) Uani 1 1 d .
H18A H 0.2743 0.3552 0.4908 0.035 Uiso 1 1 calc R
C19 C 0.3072(3) 0.18222(14) 0.1772(3) 0.0179(10) Uani 1 1 d .
C20 C 0.3245(3) 0.14257(15) 0.1320(3) 0.0200(10) Uani 1 1 d .
C21 C 0.3742(4) 0.10825(18) 0.1745(3) 0.0360(14) Uani 1 1 d .
H21A H 0.4044 0.1098 0.2321 0.043 Uiso 1 1 calc R
C22 C 0.3785(5) 0.07145(19) 0.1303(4) 0.0461(18) Uani 1 1 d .
H22A H 0.4115 0.0483 0.1596 0.055 Uiso 1 1 calc R
C23 C 0.2928(5) 0.10177(16) 0.0060(3) 0.0329(13) Uani 1 1 d .
H23A H 0.2666 0.1002 -0.0521 0.039 Uiso 1 1 calc R
C24 C 0.2841(4) 0.13906(15) 0.0460(3) 0.0234(11) Uani 1 1 d .
H24A H 0.2512 0.1618 0.0152 0.028 Uiso 1 1 calc R
C25 C -0.0013(3) 0.33509(15) 0.0009(3) 0.0134(9) Uani 1 1 d .
C26 C -0.0362(4) 0.38031(15) -0.0084(3) 0.0196(10) Uani 1 1 d .
C27 C -0.0045(5) 0.40865(17) 0.0572(4) 0.0401(16) Uani 1 1 d .
H27A H 0.0404 0.4004 0.1068 0.048 Uiso 1 1 calc R
C28 C -0.0398(5) 0.4490(2) 0.0484(4) 0.054(2) Uani 1 1 d .
H28A H -0.0170 0.4681 0.0925 0.065 Uiso 1 1 calc R
C29 C -0.1345(5) 0.43514(17) -0.0853(4) 0.0365(15) Uani 1 1 d .
H29A H -0.1788 0.4442 -0.1345 0.044 Uiso 1 1 calc R
C30 C -0.1014(4) 0.39441(16) -0.0815(3) 0.0266(12) Uani 1 1 d .
H30A H -0.1225 0.3764 -0.1277 0.032 Uiso 1 1 calc R
C31 C 0.5059(3) 0.31074(15) 0.5047(3) 0.0148(9) Uani 1 1 d .
C32 C 0.5314(3) 0.35733(14) 0.5136(3) 0.0167(9) Uani 1 1 d .
C33 C 0.5871(4) 0.37399(16) 0.5889(3) 0.0283(12) Uani 1 1 d .
H33A H 0.6063 0.3570 0.6367 0.034 Uiso 1 1 calc R
C34 C 0.6136(5) 0.41569(18) 0.5926(4) 0.0387(15) Uani 1 1 d .
H34A H 0.6503 0.4266 0.6439 0.046 Uiso 1 1 calc R
C35 C 0.5330(4) 0.42574(16) 0.4535(4) 0.0344(14) Uani 1 1 d .
H35A H 0.5140 0.4434 0.4067 0.041 Uiso 1 1 calc R
C36 C 0.5018(4) 0.38417(16) 0.4455(3) 0.0282(12) Uani 1 1 d .
H36A H 0.4613 0.3745 0.3947 0.034 Uiso 1 1 calc R
O17 O 0.0000 0.3706(2) 0.2500 0.0555(18) Uani 1 2 d SU
O18 O 0.0000 0.4650(5) 0.2500 0.061(4) Uani 0.50 2 d SPU
O19 O 0.0000 0.4190(3) 0.2500 0.035(3) Uani 0.50 2 d SPU

loop_
_atom_site_aniso_label
_atom_site_aniso_U_11
_atom_site_aniso_U_22
_atom_site_aniso_U_33
_atom_site_aniso_U_23
_atom_site_aniso_U_13
_atom_site_aniso_U_12
Nd1 0.00934(13) 0.00974(13) 0.01182(13) 0.00035(8) 0.00086(9) 0.00142(8)
Nd2 0.00969(13) 0.00973(13) 0.01082(13) 0.00125(8) 0.00098(9) -0.00032(8)
Cu1 0.0656(6) 0.0178(4) 0.0681(6) -0.0080(3) 0.0084(5) -0.0177(3)
Cu2 0.1044(8) 0.0206(4) 0.0476(5) -0.0008(3) 0.0317(5) 0.0269(4)
Cl1 0.0794(15) 0.0527(10) 0.0526(11) 0.0032(9) 0.0138(10) 0.0325(10)
O1 0.0146(16) 0.0168(16) 0.0187(16) 0.0066(13) 0.0054(13) -0.0016(13)
O2 0.0174(18) 0.034(2) 0.0214(18) 0.0129(15) -0.0027(15) -0.0049(15)
O3 0.0204(18) 0.0194(16) 0.0233(18) 0.0071(14) 0.0118(15) 0.0037(13)
O4 0.0142(16) 0.0146(15) 0.0224(17) 0.0053(13) 0.0054(14) 0.0008(12)
O5 0.0164(17) 0.0273(18) 0.0173(17) 0.0081(14) 0.0000(14) -0.0022(14)
O6 0.0173(18) 0.0180(17) 0.0229(18) 0.0042(13) 0.0076(14) 0.0014(12)
O7 0.0224(18) 0.0175(16) 0.0203(17) -0.0045(14) 0.0030(14) 0.0025(13)
O8 0.030(2) 0.0157(16) 0.0199(17) 0.0014(14) 0.0055(15) 0.0060(14)
O9 0.030(2) 0.0228(18) 0.0158(17) -0.0019(14) 0.0011(15) 0.0135(15)
O10 0.0229(19) 0.0223(17) 0.0152(16) -0.0026(13) 0.0035(14) 0.0039(14)
O11 0.027(2) 0.0193(17) 0.0173(17) 0.0028(14) -0.0007(15) 0.0094(14)
O12 0.0227(18) 0.0129(16) 0.0208(17) -0.0033(13) 0.0008(14) 0.0004(13)
O13 0.035(2) 0.0203(17) 0.0206(18) -0.0036(14) 0.0048(16) -0.0118(15)
O14 0.029(2) 0.0196(17) 0.0275(19) 0.0056(15) 0.0055(16) 0.0038(14)
O15 0.0197(19) 0.038(2) 0.0204(18) 0.0032(15) 0.0060(15) 0.0004(15)
O16 0.0178(19) 0.045(2) 0.0161(18) 0.0030(15) 0.0014(15) -0.0037(15)
N1 0.053(3) 0.020(2) 0.043(3) -0.005(2) 0.012(3) -0.012(2)
N2 0.061(4) 0.024(2) 0.029(3) -0.004(2) 0.014(2) 0.017(2)
N3 0.063(4) 0.019(2) 0.036(3) -0.005(2) 0.008(3) 0.015(2)
N4 0.050(3) 0.019(2) 0.035(3) -0.008(2) 0.014(2) -0.012(2)
C1 0.013(2) 0.014(2) 0.017(2) 0.0018(17) 0.0066(18) 0.0033(16)
C2 0.005(3) 0.016(3) 0.024(4) 0.000 0.002(3) 0.000
C3 0.012(3) 0.015(3) 0.011(3) 0.000 0.003(2) 0.000
C4 0.014(2) 0.017(2) 0.015(2) 0.0010(18) 0.0055(18) -0.0011(17)
C5 0.015(2) 0.017(2) 0.023(2) 0.0051(19) 0.005(2) 0.0049(18)
C6 0.027(4) 0.008(3) 0.028(4) 0.000 0.008(3) 0.000
C7 0.013(2) 0.013(2) 0.017(2) -0.0006(17) 0.0053(18) 0.0009(16)
C8 0.002(3) 0.015(3) 0.024(3) 0.000 0.003(2) 0.000
C9 0.015(3) 0.013(3) 0.015(3) 0.000 0.007(3) 0.000
C10 0.013(2) 0.017(2) 0.018(2) 0.0012(18) 0.0067(19) -0.0005(17)
C11 0.020(3) 0.014(2) 0.031(3) 0.007(2) 0.008(2) 0.0051(18)
C12 0.025(4) 0.010(3) 0.039(4) 0.000 0.010(3) 0.000
C13 0.019(2) 0.016(2) 0.020(2) -0.0023(18) 0.009(2) -0.0004(18)
C14 0.022(3) 0.014(2) 0.024(3) -0.0012(19) 0.006(2) -0.0006(18)
C15 0.046(4) 0.025(3) 0.023(3) 0.001(2) 0.004(3) -0.009(2)
C16 0.062(4) 0.022(3) 0.039(3) 0.006(3) 0.014(3) -0.008(3)
C17 0.055(4) 0.028(3) 0.029(3) -0.005(2) 0.009(3) -0.012(3)
C18 0.043(3) 0.020(3) 0.024(3) -0.002(2) 0.009(2) -0.007(2)
C19 0.018(2) 0.019(2) 0.015(2) -0.0023(18) 0.0018(19) 0.0033(18)
C20 0.023(3) 0.019(2) 0.019(2) -0.0024(19) 0.008(2) 0.0071(19)
C21 0.048(4) 0.033(3) 0.019(3) -0.002(2) -0.001(3) 0.019(3)
C22 0.071(5) 0.031(3) 0.032(3) 0.004(3) 0.011(3) 0.035(3)
C23 0.058(4) 0.020(3) 0.021(3) 0.000(2) 0.011(3) 0.012(2)
C24 0.036(3) 0.017(2) 0.016(2) 0.0010(19) 0.005(2) 0.006(2)
C25 0.010(2) 0.012(2) 0.017(2) 0.0006(16) 0.0028(18) 0.0003(15)
C26 0.022(3) 0.016(2) 0.018(2) -0.0008(19) 0.003(2) 0.0044(19)
C27 0.055(4) 0.025(3) 0.026(3) -0.010(2) -0.008(3) 0.010(3)
C28 0.080(5) 0.027(3) 0.040(4) -0.016(3) -0.003(4) 0.011(3)
C29 0.052(4) 0.022(3) 0.026(3) 0.000(2) 0.000(3) 0.015(2)
C30 0.037(3) 0.020(2) 0.016(2) -0.004(2) -0.002(2) 0.010(2)
C31 0.013(2) 0.015(2) 0.017(2) 0.0009(17) 0.0060(19) 0.0006(16)
C32 0.016(2) 0.014(2) 0.020(2) -0.0014(18) 0.0063(19) -0.0013(18)
C33 0.040(3) 0.025(3) 0.017(2) -0.002(2) 0.005(2) -0.007(2)
C34 0.055(4) 0.031(3) 0.025(3) -0.010(2) 0.005(3) -0.016(3)
C35 0.050(4) 0.018(3) 0.031(3) 0.006(2) 0.007(3) -0.006(2)
C36 0.034(3) 0.024(3) 0.020(3) -0.001(2) -0.001(2) -0.011(2)
O17 0.040(4) 0.055(4) 0.077(5) 0.000 0.025(3) 0.000
O18 0.095(8) 0.072(7) 0.012(5) 0.000 0.012(5) 0.000
O19 0.043(6) 0.031(5) 0.036(5) 0.000 0.019(5) 0.000

loop_
_atom_type_symbol
_atom_type_description
_atom_type_scat_dispersion_real
_atom_type_scat_dispersion_imag
_atom_type_scat_source
C C 0.0033 0.0016 'International Tables Vol C Tables 4.2.6.8 and 6.1.1.4'
H H 0.0000 0.0000 'International Tables Vol C Tables 4.2.6.8 and 6.1.1.4'
N N 0.0061 0.0033 'International Tables Vol C Tables 4.2.6.8 and 6.1.1.4'
O O 0.0106 0.0060 'International Tables Vol C Tables 4.2.6.8 and 6.1.1.4'
Cl Cl 0.1484 0.1585 'International Tables Vol C Tables 4.2.6.8 and 6.1.1.4'
Cu Cu 0.3201 1.2651 'International Tables Vol C Tables 4.2.6.8 and 6.1.1.4'
Nd Nd -0.1943 3.0179 'International Tables Vol C Tables 4.2.6.8 and 6.1.1.4'

loop_
_geom_angle_atom_site_label_1
_geom_angle_atom_site_label_2
_geom_angle_atom_site_label_3
_geom_angle
_geom_angle_site_symmetry_1
_geom_angle_site_symmetry_3
O11 Nd1 O14 94.60(12) . 8_455
O11 Nd1 O4 142.05(11) . .
O14 Nd1 O4 92.25(11) 8_455 .
O11 Nd1 O6 75.33(12) . .
O14 Nd1 O6 68.37(12) 8_455 .
O4 Nd1 O6 72.73(11) . .
O11 Nd1 O9 144.41(12) . .
O14 Nd1 O9 78.12(12) 8_455 .
O4 Nd1 O9 73.47(11) . .
O6 Nd1 O9 130.59(11) . .
O11 Nd1 O7 76.08(11) . .
O14 Nd1 O7 141.39(12) 8_455 .
O4 Nd1 O7 75.44(10) . .
O6 Nd1 O7 73.03(11) . .
O9 Nd1 O7 129.87(11) . .
O11 Nd1 O2 75.12(12) . .
O14 Nd1 O2 143.26(12) 8_455 .
O4 Nd1 O2 117.72(10) . .
O6 Nd1 O2 137.88(11) . .
O9 Nd1 O2 89.98(13) . .
O7 Nd1 O2 71.21(12) . .
O11 Nd1 O1 120.06(11) . .
O14 Nd1 O1 143.27(11) 8_455 .
O4 Nd1 O1 68.49(10) . .
O6 Nd1 O1 128.65(11) . .
O9 Nd1 O1 66.70(11) . .
O7 Nd1 O1 65.70(11) . .
O2 Nd1 O1 50.18(10) . .
O11 Nd1 O15 74.96(11) . .
O14 Nd1 O15 69.36(12) 8_455 .
O4 Nd1 O15 141.52(11) . .
O6 Nd1 O15 125.18(12) . .
O9 Nd1 O15 69.86(11) . .
O7 Nd1 O15 139.13(11) . .
O2 Nd1 O15 73.90(11) . .
O1 Nd1 O15 106.08(11) . .
O12 Nd2 O1 140.19(11) 8_556 .
O12 Nd2 O13 93.16(12) 8_556 .
O1 Nd2 O13 88.05(11) . .
O12 Nd2 O3 72.00(11) 8_556 .
O1 Nd2 O3 70.76(11) . .
O13 Nd2 O3 71.46(12) . .
O12 Nd2 O10 78.42(11) 8_556 .
O1 Nd2 O10 78.26(11) . .
O13 Nd2 O10 145.24(12) . .
O3 Nd2 O10 73.87(11) . .
O12 Nd2 O8 143.84(11) 8_556 .
O1 Nd2 O8 73.67(11) . .
O13 Nd2 O8 71.88(12) . .
O3 Nd2 O8 128.93(11) . .
O10 Nd2 O8 131.87(11) . .
O12 Nd2 O16 72.45(12) 8_556 .
O1 Nd2 O16 144.37(11) . .
O13 Nd2 O16 73.36(12) . .
O3 Nd2 O16 127.55(12) . .
O10 Nd2 O16 132.96(11) . .
O8 Nd2 O16 71.74(11) . .
O12 Nd2 O5 85.20(11) 8_556 .
O1 Nd2 O5 117.17(10) . .
O13 Nd2 O5 141.36(12) . .
O3 Nd2 O5 142.14(11) . .
O10 Nd2 O5 72.16(11) . .
O8 Nd2 O5 86.98(12) . .
O16 Nd2 O5 69.36(11) . .
O12 Nd2 O4 128.96(10) 8_556 .
O1 Nd2 O4 68.26(10) . .
O13 Nd2 O4 136.00(11) . .
O3 Nd2 O4 127.80(11) . .
O10 Nd2 O4 67.37(11) . .
O8 Nd2 O4 66.18(11) . .
O16 Nd2 O4 104.52(11) . .
O5 Nd2 O4 49.44(10) . .
N1 Cu1 N4 155.3(2) . 5_666
N1 Cu1 Cl1 104.18(17) . 4
N4 Cu1 Cl1 100.57(15) 5_666 4
N1 Cu1 Cu2 84.69(17) . 4
N4 Cu1 Cu2 111.85(16) 5_666 4
Cl1 Cu1 Cu2 49.99(6) 4 4
N2 Cu2 N3 143.8(2) . 3_545
N2 Cu2 Cl1 110.60(17) . .
N3 Cu2 Cl1 105.37(16) 3_545 .
N2 Cu2 Cu1 83.17(17) . 4_545
N3 Cu2 Cu1 114.84(18) 3_545 4_545
Cl1 Cu2 Cu1 55.95(6) . 4_545
Cu2 Cl1 Cu1 74.06(6) . 4_545
C1 O1 Nd2 152.5(3) . .
C1 O1 Nd1 93.5(3) . .
Nd2 O1 Nd1 112.12(12) . .
C1 O2 Nd1 95.6(3) . .
C2 O3 Nd2 127.0(2) . .
C7 O4 Nd1 152.0(3) . .
C7 O4 Nd2 94.6(3) . .
Nd1 O4 Nd2 111.08(12) . .
C7 O5 Nd2 95.3(3) . .
C8 O6 Nd1 124.3(2) . .
C13 O7 Nd1 133.4(3) . .
C13 O8 Nd2 128.2(3) . .
C19 O9 Nd1 138.4(3) . .
C19 O10 Nd2 133.5(3) . .
C25 O11 Nd1 142.0(3) . .
C25 O12 Nd2 146.1(3) . 8_455
C31 O13 Nd2 143.2(3) . .
C31 O14 Nd1 154.9(3) . 8_556
Nd1 O15 H15C 112.3 . .
Nd1 O15 H15B 112.5 . .
H15C O15 H15B 110.1 . .
Nd2 O16 H16C 112.5 . .
Nd2 O16 H16B 112.5 . .
H16C O16 H16B 110.1 . .
C17 N1 C16 117.0(5) . .
C17 N1 Cu1 120.3(4) . .
C16 N1 Cu1 122.5(4) . .
C22 N2 C23 117.6(5) . .
C22 N2 Cu2 124.5(4) . .
C23 N2 Cu2 117.7(4) . .
C29 N3 C28 117.6(5) . .
C29 N3 Cu2 123.1(4) . 3_455
C28 N3 Cu2 118.2(4) . 3_455
C35 N4 C34 116.9(5) . .
C35 N4 Cu1 119.9(4) . 5_666
C34 N4 Cu1 122.0(4) . 5_666
O2 C1 O1 120.7(4) . .
O2 C1 C4 121.3(4) . .
O1 C1 C4 117.9(4) . .
O3 C2 O3 126.0(6) . 2_655
O3 C2 C3 117.0(3) . .
O3 C2 C3 117.0(3) 2_655 .
C4 C3 C4 117.4(6) 2_655 .
C4 C3 C2 121.3(3) 2_655 .
C4 C3 C2 121.3(3) . .
C5 C4 C3 121.0(4) . .
C5 C4 C1 119.8(4) . .
C3 C4 C1 119.2(4) . .
C6 C5 C4 120.1(4) . .
C6 C5 H5A 120.0 . .
C4 C5 H5A 120.0 . .
C5 C6 C5 120.3(6) . 2_655
C5 C6 H6A 119.8 . .
C5 C6 H6A 119.8 2_655 .
O5 C7 O4 120.6(4) . .
O5 C7 C10 122.3(4) . .
O4 C7 C10 117.0(4) . .
O6 C8 O6 124.7(6) 2 .
O6 C8 C9 117.7(3) 2 .
O6 C8 C9 117.7(3) . .
C10 C9 C10 117.9(6) . 2
C10 C9 C8 121.0(3) . .
C10 C9 C8 121.0(3) 2 .
C11 C10 C9 120.4(4) . .
C11 C10 C7 119.2(4) . .
C9 C10 C7 120.2(4) . .
C12 C11 C10 120.6(5) . .
C12 C11 H11A 119.7 . .
C10 C11 H11A 119.7 . .
C11 C12 C11 119.9(6) 2 .
C11 C12 H12A 120.1 2 .
C11 C12 H12A 120.1 . .
O8 C13 O7 127.2(4) . .
O8 C13 C14 116.3(4) . .
O7 C13 C14 116.4(4) . .
C15 C14 C18 118.0(4) . .
C15 C14 C13 120.9(4) . .
C18 C14 C13 121.0(4) . .
C16 C15 C14 119.7(5) . .
C16 C15 H15A 120.2 . .
C14 C15 H15A 120.2 . .
N1 C16 C15 123.0(5) . .
N1 C16 H16A 118.5 . .
C15 C16 H16A 118.5 . .
N1 C17 C18 123.3(5) . .
N1 C17 H17A 118.3 . .
C18 C17 H17A 118.3 . .
C17 C18 C14 118.9(5) . .
C17 C18 H18A 120.5 . .
C14 C18 H18A 120.5 . .
O10 C19 O9 127.4(4) . .
O10 C19 C20 116.7(4) . .
O9 C19 C20 115.9(4) . .
C21 C20 C24 117.8(4) . .
C21 C20 C19 122.3(4) . .
C24 C20 C19 119.7(4) . .
C20 C21 C22 119.1(5) . .
C20 C21 H21A 120.4 . .
C22 C21 H21A 120.4 . .
N2 C22 C21 123.0(5) . .
N2 C22 H22A 118.5 . .
C21 C22 H22A 118.5 . .
N2 C23 C24 122.6(5) . .
N2 C23 H23A 118.7 . .
C24 C23 H23A 118.7 . .
C23 C24 C20 119.8(5) . .
C23 C24 H24A 120.1 . .
C20 C24 H24A 120.1 . .
O11 C25 O12 125.8(4) . .
O11 C25 C26 116.8(4) . .
O12 C25 C26 117.4(4) . .
C27 C26 C30 118.2(5) . .
C27 C26 C25 120.3(4) . .
C30 C26 C25 121.6(4) . .
C28 C27 C26 119.2(5) . .
C28 C27 H27A 120.4 . .
C26 C27 H27A 120.4 . .
N3 C28 C27 123.0(5) . .
N3 C28 H28A 118.5 . .
C27 C28 H28A 118.5 . .
N3 C29 C30 122.7(5) . .
N3 C29 H29A 118.7 . .
C30 C29 H29A 118.7 . .
C29 C30 C26 119.3(5) . .
C29 C30 H30A 120.3 . .
C26 C30 H30A 120.3 . .
O13 C31 O14 125.9(4) . .
O13 C31 C32 117.1(4) . .
O14 C31 C32 117.0(4) . .
C36 C32 C33 118.1(4) . .
C36 C32 C31 120.4(4) . .
C33 C32 C31 121.5(4) . .
C34 C33 C32 119.4(5) . .
C34 C33 H33A 120.3 . .
C32 C33 H33A 120.3 . .
N4 C34 C33 123.2(5) . .
N4 C34 H34A 118.4 . .
C33 C34 H34A 118.4 . .
N4 C35 C36 123.1(5) . .
N4 C35 H35A 118.5 . .
C36 C35 H35A 118.5 . .
C32 C36 C35 119.1(5) . .
C32 C36 H36A 120.5 . .
C35 C36 H36A 120.5 . .
O18 O19 O17 180.000(2) . .

loop_
_geom_bond_atom_site_label_1
_geom_bond_atom_site_label_2
_geom_bond_distance
_geom_bond_site_symmetry_2
Nd1 O11 2.395(3) .
Nd1 O14 2.405(3) 8_455
Nd1 O4 2.434(3) .
Nd1 O6 2.474(3) .
Nd1 O9 2.490(3) .
Nd1 O7 2.544(3) .
Nd1 O2 2.566(3) .
Nd1 O1 2.591(3) .
Nd1 O15 2.592(4) .
Nd2 O12 2.368(3) 8_556
Nd2 O1 2.426(3) .
Nd2 O13 2.431(3) .
Nd2 O3 2.487(3) .
Nd2 O10 2.497(3) .
Nd2 O8 2.511(3) .
Nd2 O16 2.547(4) .
Nd2 O5 2.611(3) .
Nd2 O4 2.613(3) .
Cu1 N1 1.923(4) .
Cu1 N4 1.928(4) 5_666
Cu1 Cl1 2.589(2) 4
Cu1 Cu2 3.0042(16) 4
Cu2 N2 1.937(4) .
Cu2 N3 1.948(5) 3_545
Cu2 Cl1 2.393(2) .
Cu2 Cu1 3.0042(16) 4_545
Cl1 Cu1 2.589(2) 4_545
O1 C1 1.275(5) .
O2 C1 1.241(5) .
O3 C2 1.245(4) .
O4 C7 1.270(5) .
O5 C7 1.244(5) .
O6 C8 1.249(4) .
O7 C13 1.261(6) .
O8 C13 1.250(6) .
O9 C19 1.252(6) .
O10 C19 1.248(5) .
O11 C25 1.240(5) .
O12 C25 1.249(5) .
O12 Nd2 2.368(3) 8_455
O13 C31 1.247(5) .
O14 C31 1.247(5) .
O14 Nd1 2.405(3) 8_556
O15 H15C 0.8500 .
O15 H15B 0.8501 .
O16 H16C 0.8498 .
O16 H16B 0.8499 .
N1 C17 1.347(7) .
N1 C16 1.348(8) .
N2 C22 1.336(7) .
N2 C23 1.339(7) .
N3 C29 1.338(7) .
N3 C28 1.339(8) .
N3 Cu2 1.948(5) 3_455
N4 C35 1.338(7) .
N4 C34 1.345(7) .
N4 Cu1 1.928(4) 5_666
C1 C4 1.483(6) .
C2 O3 1.245(4) 2_655
C2 C3 1.517(8) .
C3 C4 1.404(5) 2_655
C3 C4 1.404(5) .
C4 C5 1.395(6) .
C5 C6 1.375(6) .
C5 H5A 0.9300 .
C6 C5 1.375(6) 2_655
C6 H6A 0.9300 .
C7 C10 1.487(6) .
C8 O6 1.249(4) 2
C8 C9 1.524(8) .
C9 C10 1.408(5) .
C9 C10 1.408(5) 2
C10 C11 1.391(6) .
C11 C12 1.377(6) .
C11 H11A 0.9300 .
C12 C11 1.377(6) 2
C12 H12A 0.9300 .
C13 C14 1.513(6) .
C14 C15 1.383(7) .
C14 C18 1.389(7) .
C15 C16 1.366(8) .
C15 H15A 0.9300 .
C16 H16A 0.9300 .
C17 C18 1.372(7) .
C17 H17A 0.9300 .
C18 H18A 0.9300 .
C19 C20 1.523(6) .
C20 C21 1.379(7) .
C20 C24 1.382(6) .
C21 C22 1.387(8) .
C21 H21A 0.9300 .
C22 H22A 0.9300 .
C23 C24 1.377(7) .
C23 H23A 0.9300 .
C24 H24A 0.9300 .
C25 C26 1.508(6) .
C26 C27 1.379(7) .
C26 C30 1.382(6) .
C27 C28 1.368(8) .
C27 H27A 0.9300 .
C28 H28A 0.9300 .
C29 C30 1.369(7) .
C29 H29A 0.9300 .
C30 H30A 0.9300 .
C31 C32 1.510(6) .
C32 C36 1.377(7) .
C32 C33 1.381(7) .
C33 C34 1.367(7) .
C33 H33A 0.9300 .
C34 H34A 0.9300 .
C35 C36 1.382(7) .
C35 H35A 0.9300 .
C36 H36A 0.9300 .
O17 O19 1.520(12) .
O18 O19 1.448(18) .

loop_
_geom_hbond_atom_site_label_D
_geom_hbond_atom_site_label_H
_geom_hbond_atom_site_label_A
_geom_hbond_distance_DH
_geom_hbond_distance_HA
_geom_hbond_distance_DA
_geom_hbond_angle_DHA
_geom_hbond_site_symmetry_A
O15 H15C O9 0.85 2.29 2.937(5) 133.3 7
O15 H15B O3 0.85 2.37 3.130(5) 148.3 8_455
O16 H16C O6 0.85 2.28 3.023(5) 146.7 8_556
O16 H16B O8 0.85 2.19 2.873(5) 137.8 7_556

loop_
_geom_torsion_atom_site_label_1
_geom_torsion_atom_site_label_2
_geom_torsion_atom_site_label_3
_geom_torsion_atom_site_label_4
_geom_torsion
_geom_torsion_site_symmetry_1
_geom_torsion_site_symmetry_4
N2 Cu2 Cl1 Cu1 -65.97(18) . 4_545
N3 Cu2 Cl1 Cu1 109.88(18) 3_545 4_545
O12 Nd2 O1 C1 -78.6(7) 8_556 .
O13 Nd2 O1 C1 14.0(6) . .
O3 Nd2 O1 C1 -57.1(6) . .
O10 Nd2 O1 C1 -133.9(6) . .
O8 Nd2 O1 C1 85.6(6) . .
O16 Nd2 O1 C1 71.3(7) . .
O5 Nd2 O1 C1 163.4(6) . .
O4 Nd2 O1 C1 156.0(7) . .
O12 Nd2 O1 Nd1 123.66(15) 8_556 .
O13 Nd2 O1 Nd1 -143.75(15) . .
O3 Nd2 O1 Nd1 145.22(16) . .
O10 Nd2 O1 Nd1 68.39(13) . .
O8 Nd2 O1 Nd1 -72.07(13) . .
O16 Nd2 O1 Nd1 -86.4(2) . .
O5 Nd2 O1 Nd1 5.68(17) . .
O4 Nd2 O1 Nd1 -1.71(10) . .
O11 Nd1 O1 C1 -29.4(3) . .
O14 Nd1 O1 C1 129.2(3) 8_455 .
O4 Nd1 O1 C1 -168.1(3) . .
O6 Nd1 O1 C1 -124.4(3) . .
O9 Nd1 O1 C1 111.3(3) . .
O7 Nd1 O1 C1 -84.9(3) . .
O2 Nd1 O1 C1 0.3(2) . .
O15 Nd1 O1 C1 52.3(3) . .
O11 Nd1 O1 Nd2 140.53(13) . .
O14 Nd1 O1 Nd2 -60.9(2) 8_455 .
O4 Nd1 O1 Nd2 1.84(11) . .
O6 Nd1 O1 Nd2 45.47(18) . .
O9 Nd1 O1 Nd2 -78.77(14) . .
O7 Nd1 O1 Nd2 85.03(14) . .
O2 Nd1 O1 Nd2 170.2(2) . .
O15 Nd1 O1 Nd2 -137.81(13) . .
O11 Nd1 O2 C1 153.4(3) . .
O14 Nd1 O2 C1 -129.2(3) 8_455 .
O4 Nd1 O2 C1 11.9(3) . .
O6 Nd1 O2 C1 106.6(3) . .
O9 Nd1 O2 C1 -59.3(3) . .
O7 Nd1 O2 C1 73.3(3) . .
O1 Nd1 O2 C1 -0.3(3) . .
O15 Nd1 O2 C1 -128.3(3) . .
O12 Nd2 O3 C2 162.8(4) 8_556 .
O1 Nd2 O3 C2 -2.9(4) . .
O13 Nd2 O3 C2 -97.4(4) . .
O10 Nd2 O3 C2 80.0(4) . .
O8 Nd2 O3 C2 -51.3(4) . .
O16 Nd2 O3 C2 -147.7(4) . .
O5 Nd2 O3 C2 106.9(4) . .
O4 Nd2 O3 C2 37.0(4) . .
O11 Nd1 O4 C7 91.2(6) . .
O14 Nd1 O4 C7 -9.2(6) 8_455 .
O6 Nd1 O4 C7 57.3(6) . .
O9 Nd1 O4 C7 -86.1(6) . .
O7 Nd1 O4 C7 133.7(6) . .
O2 Nd1 O4 C7 -167.1(6) . .
O1 Nd1 O4 C7 -157.1(7) . .
O15 Nd1 O4 C7 -68.0(7) . .
O11 Nd1 O4 Nd2 -113.42(18) . .
O14 Nd1 O4 Nd2 146.16(14) 8_455 .
O6 Nd1 O4 Nd2 -147.33(15) . .
O9 Nd1 O4 Nd2 69.25(13) . .
O7 Nd1 O4 Nd2 -70.92(13) . .
O2 Nd1 O4 Nd2 -11.76(18) . .
O1 Nd1 O4 Nd2 -1.69(10) . .
O15 Nd1 O4 Nd2 87.32(19) . .
O12 Nd2 O4 C7 32.7(3) 8_556 .
O1 Nd2 O4 C7 170.5(3) . .
O13 Nd2 O4 C7 -127.2(3) . .
O3 Nd2 O4 C7 129.8(3) . .
O10 Nd2 O4 C7 84.6(3) . .
O8 Nd2 O4 C7 -108.4(3) . .
O16 Nd2 O4 C7 -46.3(3) . .
O5 Nd2 O4 C7 -0.8(2) . .
O12 Nd2 O4 Nd1 -136.02(13) 8_556 .
O1 Nd2 O4 Nd1 1.81(11) . .
O13 Nd2 O4 Nd1 64.1(2) . .
O3 Nd2 O4 Nd1 -38.88(18) . .
O10 Nd2 O4 Nd1 -84.11(14) . .
O8 Nd2 O4 Nd1 82.91(14) . .
O16 Nd2 O4 Nd1 145.00(13) . .
O5 Nd2 O4 Nd1 -169.5(2) . .
O12 Nd2 O5 C7 -153.7(3) 8_556 .
O1 Nd2 O5 C7 -8.2(3) . .
O13 Nd2 O5 C7 117.3(3) . .
O3 Nd2 O5 C7 -101.5(3) . .
O10 Nd2 O5 C7 -74.3(3) . .
O8 Nd2 O5 C7 61.7(3) . .
O16 Nd2 O5 C7 133.3(3) . .
O4 Nd2 O5 C7 0.8(2) . .
O11 Nd1 O6 C8 -158.9(4) . .
O14 Nd1 O6 C8 100.0(4) 8_455 .
O4 Nd1 O6 C8 0.4(4) . .
O9 Nd1 O6 C8 49.2(4) . .
O7 Nd1 O6 C8 -79.2(4) . .
O2 Nd1 O6 C8 -112.1(4) . .
O1 Nd1 O6 C8 -41.9(4) . .
O15 Nd1 O6 C8 142.0(4) . .
O11 Nd1 O7 C13 -172.5(4) . .
O14 Nd1 O7 C13 107.7(4) 8_455 .
O4 Nd1 O7 C13 32.8(4) . .
O6 Nd1 O7 C13 108.9(4) . .
O9 Nd1 O7 C13 -20.3(5) . .
O2 Nd1 O7 C13 -93.8(4) . .
O1 Nd1 O7 C13 -39.8(4) . .
O15 Nd1 O7 C13 -126.5(4) . .
O12 Nd2 O8 C13 158.8(3) 8_556 .
O1 Nd2 O8 C13 -4.1(4) . .
O13 Nd2 O8 C13 89.2(4) . .
O3 Nd2 O8 C13 43.2(4) . .
O10 Nd2 O8 C13 -60.9(4) . .
O16 Nd2 O8 C13 167.2(4) . .
O5 Nd2 O8 C13 -123.6(4) . .
O4 Nd2 O8 C13 -77.1(4) . .
O11 Nd1 O9 C19 175.2(4) . .
O14 Nd1 O9 C19 -103.6(5) 8_455 .
O4 Nd1 O9 C19 -7.6(5) . .
O6 Nd1 O9 C19 -56.1(5) . .
O7 Nd1 O9 C19 46.3(5) . .
O2 Nd1 O9 C19 111.4(5) . .
O1 Nd1 O9 C19 65.6(5) . .
O15 Nd1 O9 C19 -175.7(5) . .
O12 Nd2 O10 C19 -161.9(5) 8_556 .
O1 Nd2 O10 C19 -14.4(4) . .
O13 Nd2 O10 C19 -83.3(5) . .
O3 Nd2 O10 C19 -87.5(4) . .
O8 Nd2 O10 C19 40.7(5) . .
O16 Nd2 O10 C19 145.8(4) . .
O5 Nd2 O10 C19 109.4(4) . .
O4 Nd2 O10 C19 56.7(4) . .
O14 Nd1 O11 C25 -34.9(5) 8_455 .
O4 Nd1 O11 C25 -134.6(5) . .
O6 Nd1 O11 C25 -101.2(5) . .
O9 Nd1 O11 C25 41.0(6) . .
O7 Nd1 O11 C25 -176.9(5) . .
O2 Nd1 O11 C25 109.2(5) . .
O1 Nd1 O11 C25 132.4(5) . .
O15 Nd1 O11 C25 32.2(5) . .
O12 Nd2 O13 C31 -34.8(6) 8_556 .
O1 Nd2 O13 C31 -174.9(6) . .
O3 Nd2 O13 C31 -104.6(6) . .
O10 Nd2 O13 C31 -108.9(5) . .
O8 Nd2 O13 C31 111.6(6) . .
O16 Nd2 O13 C31 35.9(5) . .
O5 Nd2 O13 C31 51.5(6) . .
O4 Nd2 O13 C31 129.7(5) . .
N4 Cu1 N1 C17 148.6(6) 5_666 .
Cl1 Cu1 N1 C17 -31.3(5) 4 .
Cu2 Cu1 N1 C17 -77.7(5) 4 .
N4 Cu1 N1 C16 -27.0(9) 5_666 .
Cl1 Cu1 N1 C16 153.1(5) 4 .
Cu2 Cu1 N1 C16 106.7(5) 4 .
N3 Cu2 N2 C22 -33.5(8) 3_545 .
Cl1 Cu2 N2 C22 139.7(6) . .
Cu1 Cu2 N2 C22 90.1(6) 4_545 .
N3 Cu2 N2 C23 151.8(5) 3_545 .
Cl1 Cu2 N2 C23 -35.0(5) . .
Cu1 Cu2 N2 C23 -84.6(5) 4_545 .
Nd1 O2 C1 O1 0.6(5) . .
Nd1 O2 C1 C4 -177.9(4) . .
Nd2 O1 C1 O2 -160.0(4) . .
Nd1 O1 C1 O2 -0.6(5) . .
Nd2 O1 C1 C4 18.5(9) . .
Nd1 O1 C1 C4 177.9(4) . .
Nd2 O3 C2 O3 -104.8(3) . 2_655
Nd2 O3 C2 C3 75.2(3) . .
O3 C2 C3 C4 87.5(3) . 2_655
O3 C2 C3 C4 -92.5(3) 2_655 2_655
O3 C2 C3 C4 -92.5(3) . .
O3 C2 C3 C4 87.5(3) 2_655 .
C4 C3 C4 C5 1.8(3) 2_655 .
C2 C3 C4 C5 -178.2(3) . .
C4 C3 C4 C1 -176.7(5) 2_655 .
C2 C3 C4 C1 3.3(5) . .
O2 C1 C4 C5 41.0(7) . .
O1 C1 C4 C5 -137.5(5) . .
O2 C1 C4 C3 -140.4(4) . .
O1 C1 C4 C3 41.1(6) . .
C3 C4 C5 C6 -3.7(6) . .
C1 C4 C5 C6 174.9(4) . .
C4 C5 C6 C5 1.8(3) . 2_655
Nd2 O5 C7 O4 -1.5(5) . .
Nd2 O5 C7 C10 175.3(4) . .
Nd1 O4 C7 O5 158.6(4) . .
Nd2 O4 C7 O5 1.5(5) . .
Nd1 O4 C7 C10 -18.4(9) . .
Nd2 O4 C7 C10 -175.4(3) . .
Nd1 O6 C8 O6 106.7(3) . 2
Nd1 O6 C8 C9 -73.3(3) . .
O6 C8 C9 C10 -82.6(3) 2 .
O6 C8 C9 C10 97.4(3) . .
O6 C8 C9 C10 97.4(3) 2 2
O6 C8 C9 C10 -82.6(3) . 2
C10 C9 C10 C11 -2.4(3) 2 .
C8 C9 C10 C11 177.6(3) . .
C10 C9 C10 C7 172.4(5) 2 .
C8 C9 C10 C7 -7.6(5) . .
O5 C7 C10 C11 -39.8(7) . .
O4 C7 C10 C11 137.1(5) . .
O5 C7 C10 C9 145.3(4) . .
O4 C7 C10 C9 -37.8(6) . .
C9 C10 C11 C12 4.9(7) . .
C7 C10 C11 C12 -169.9(4) . .
C10 C11 C12 C11 -2.5(3) . 2
Nd2 O8 C13 O7 58.9(7) . .
Nd2 O8 C13 C14 -118.1(4) . .
Nd1 O7 C13 O8 -26.0(8) . .
Nd1 O7 C13 C14 151.1(3) . .
O8 C13 C14 C15 155.9(5) . .
O7 C13 C14 C15 -21.5(7) . .
O8 C13 C14 C18 -20.3(7) . .
O7 C13 C14 C18 162.3(5) . .
C18 C14 C15 C16 2.9(9) . .
C13 C14 C15 C16 -173.4(5) . .
C17 N1 C16 C15 0.2(10) . .
Cu1 N1 C16 C15 176.0(5) . .
C14 C15 C16 N1 -2.6(10) . .
C16 N1 C17 C18 1.9(10) . .
Cu1 N1 C17 C18 -174.0(5) . .
N1 C17 C18 C14 -1.5(10) . .
C15 C14 C18 C17 -0.9(9) . .
C13 C14 C18 C17 175.4(5) . .
Nd2 O10 C19 O9 -11.0(8) . .
Nd2 O10 C19 C20 171.2(3) . .
Nd1 O9 C19 O10 -26.9(9) . .
Nd1 O9 C19 C20 150.9(4) . .
O10 C19 C20 C21 1.7(8) . .
O9 C19 C20 C21 -176.4(5) . .
O10 C19 C20 C24 177.0(5) . .
O9 C19 C20 C24 -1.0(7) . .
C24 C20 C21 C22 -2.5(9) . .
C19 C20 C21 C22 173.0(6) . .
C23 N2 C22 C21 2.1(11) . .
Cu2 N2 C22 C21 -172.7(5) . .
C20 C21 C22 N2 0.8(11) . .
C22 N2 C23 C24 -3.3(10) . .
Cu2 N2 C23 C24 171.8(5) . .
N2 C23 C24 C20 1.7(10) . .
C21 C20 C24 C23 1.3(8) . .
C19 C20 C24 C23 -174.3(5) . .
Nd1 O11 C25 O12 5.3(8) . .
Nd1 O11 C25 C26 -174.8(4) . .
Nd2 O12 C25 O11 87.4(7) 8_455 .
Nd2 O12 C25 C26 -92.5(6) 8_455 .
O11 C25 C26 C27 3.8(7) . .
O12 C25 C26 C27 -176.3(5) . .
O11 C25 C26 C30 -175.1(5) . .
O12 C25 C26 C30 4.8(7) . .
C30 C26 C27 C28 1.4(10) . .
C25 C26 C27 C28 -177.5(6) . .
C29 N3 C28 C27 -3.0(12) . .
Cu2 N3 C28 C27 165.3(6) 3_455 .
C26 C27 C28 N3 1.3(12) . .
C28 N3 C29 C30 2.0(11) . .
Cu2 N3 C29 C30 -165.7(5) 3_455 .
N3 C29 C30 C26 0.7(10) . .
C27 C26 C30 C29 -2.4(9) . .
C25 C26 C30 C29 176.6(5) . .
Nd2 O13 C31 O14 8.6(9) . .
Nd2 O13 C31 C32 -171.9(4) . .
Nd1 O14 C31 O13 71.1(9) 8_556 .
Nd1 O14 C31 C32 -108.5(7) 8_556 .
O13 C31 C32 C36 -6.4(7) . .
O14 C31 C32 C36 173.2(5) . .
O13 C31 C32 C33 175.6(5) . .
O14 C31 C32 C33 -4.8(7) . .
C36 C32 C33 C34 -2.5(8) . .
C31 C32 C33 C34 175.5(5) . .
C35 N4 C34 C33 3.2(10) . .
Cu1 N4 C34 C33 -164.8(5) 5_666 .
C32 C33 C34 N4 -1.1(10) . .
C34 N4 C35 C36 -1.7(10) . .
Cu1 N4 C35 C36 166.4(5) 5_666 .
C33 C32 C36 C35 3.8(8) . .
C31 C32 C36 C35 -174.3(5) . .
N4 C35 C36 C32 -1.7(10) . .
